data_4507675
loop_
_publ_author_name
'Zhang, Zhi-Hui'
'Chen, Sheng-Chun'
'He, Ming-Yang'
'Chen, Qun'
'Du, Miao'

_publ_section_title
;
 Coordination Assembly of ZnII/CdIITerephthalate with
 Bis-Pyridinecarboxamide Tectons: Establishing Net Entanglements from [3 +
 3] Interpenetration to High-Connected Self-Penetration
;
_journal_issue 3
_journal_name_full 'Crystal Growth &amp; Design'
_journal_page_first 996
_journal_paper_doi 10.1021/cg4000445
_journal_volume 13
_journal_year 2013
_chemical_formula_sum 'C28 H22 N4 O6 Zn'
_chemical_formula_weight 575.89
_chemical_name_systematic
; 
 ? 
;
_space_group_IT_number 33
_symmetry_cell_setting orthorhombic
_symmetry_space_group_name_Hall 'P 2c -2n'
_symmetry_space_group_name_H-M 'P n a 21'
_atom_sites_solution_hydrogens geom
_atom_sites_solution_primary direct
_atom_sites_solution_secondary difmap
_audit_creation_method SHELXL-97
_cell_angle_alpha 90.00
_cell_angle_beta 90.00
_cell_angle_gamma 90.00
_cell_formula_units_Z 8
_cell_length_a 18.241(4)
_cell_length_b 14.868(3)
_cell_length_c 19.410(4)
_cell_measurement_reflns_used 8468
_cell_measurement_temperature 296(2)
_cell_measurement_theta_max 26.07
_cell_measurement_theta_min 2.23
_cell_volume 5264.1(19)
_computing_cell_refinement 'APEX2 and SAINT (Bruker, 2001)'
_computing_data_collection 'APEX2 (Bruker, 2003)'
_computing_data_reduction SAINT
_computing_molecular_graphics 'SHELXTL and DIAMOND (Brandenburg, 2005)'
_computing_publication_material SHELXTL
_computing_structure_refinement SHELXTL
_computing_structure_solution 'SHELXTL(Scheldrick, 2008)'
_diffrn_ambient_temperature 296(2)
_diffrn_measured_fraction_theta_full 0.993
_diffrn_measured_fraction_theta_max 0.993
_diffrn_measurement_device_type 'CCD area detector'
_diffrn_measurement_method 'phi and omega scans'
_diffrn_radiation_monochromator graphite
_diffrn_radiation_source 'fine-focus sealed tube'
_diffrn_radiation_type MoK\a
_diffrn_radiation_wavelength 0.71073
_diffrn_reflns_av_R_equivalents 0.0454
_diffrn_reflns_av_sigmaI/netI 0.0488
_diffrn_reflns_limit_h_max 23
_diffrn_reflns_limit_h_min -23
_diffrn_reflns_limit_k_max 19
_diffrn_reflns_limit_k_min -19
_diffrn_reflns_limit_l_max 25
_diffrn_reflns_limit_l_min -23
_diffrn_reflns_number 44848
_diffrn_reflns_theta_full 27.56
_diffrn_reflns_theta_max 27.56
_diffrn_reflns_theta_min 1.73
_exptl_absorpt_coefficient_mu 0.983
_exptl_absorpt_correction_T_max 0.7841
_exptl_absorpt_correction_T_min 0.7364
_exptl_absorpt_correction_type multi-scan
_exptl_absorpt_process_details 'SADABS (Sheldrich, 2003)'
_exptl_crystal_colour colorless
_exptl_crystal_density_diffrn 1.453
_exptl_crystal_density_method 'not measured'
_exptl_crystal_description block
_exptl_crystal_F_000 2368
_exptl_crystal_size_max 0.32
_exptl_crystal_size_mid 0.30
_exptl_crystal_size_min 0.26
_refine_diff_density_max 0.478
_refine_diff_density_min -0.281
_refine_diff_density_rms 0.052
_refine_ls_abs_structure_details 'Flack H D (1983), Acta Cryst. A39, 876-881'
_refine_ls_abs_structure_Flack 0.012(12)
_refine_ls_extinction_method none
_refine_ls_goodness_of_fit_ref 1.033
_refine_ls_hydrogen_treatment constr
_refine_ls_matrix_type full
_refine_ls_number_parameters 703
_refine_ls_number_reflns 11844
_refine_ls_number_restraints 1
_refine_ls_restrained_S_all 1.033
_refine_ls_R_factor_all 0.0762
_refine_ls_R_factor_gt 0.0492
_refine_ls_shift/su_max 0.001
_refine_ls_shift/su_mean 0.000
_refine_ls_structure_factor_coef Fsqd
_refine_ls_weighting_details 'calc w=1/[\s^2^(Fo^2^)+(0.0701P)^2^+2.7704P] where P=(Fo^2^+2Fc^2^)/3'
_refine_ls_weighting_scheme calc
_refine_ls_wR_factor_gt 0.1251
_refine_ls_wR_factor_ref 0.1401
_reflns_number_gt 8652
_reflns_number_total 11844
_reflns_threshold_expression >2sigma(I)
_cod_data_source_file cg4000445_si_002.cif
_cod_data_source_block 2
_cod_depositor_comments
;
The following automatic conversions were performed:

'_symmetry_cell_setting' value 'Orthorhombic' changed to
'orthorhombic' according to
/home/saulius/struct/CIF-dictionaries/cif_core.dic dictionary named
'cif_core.dic' version 2.4.2 from 2011-04-26.

Automatic conversion script
Id: cif_fix_values 1891 2012-01-12 08:04:46Z andrius 
;
_cod_original_sg_symbol_H-M Pna2(1)
_cod_database_code 4507675

loop_
_symmetry_equiv_pos_as_xyz
'x, y, z'
'-x, -y, z+1/2'
'-x+1/2, y+1/2, z+1/2'
'x+1/2, -y+1/2, z'

loop_
_atom_site_label
_atom_site_type_symbol
_atom_site_fract_x
_atom_site_fract_y
_atom_site_fract_z
_atom_site_U_iso_or_equiv
_atom_site_adp_type
_atom_site_occupancy
_atom_site_symmetry_multiplicity
_atom_site_calc_flag
_atom_site_refinement_flags
Zn1 Zn -0.01466(3) -0.34986(4) 0.51019(2) 0.03808(14) Uani 1 1 d .
Zn2 Zn 0.48215(3) 1.33156(3) 0.37695(2) 0.03920(14) Uani 1 1 d .
C1 C 0.1051(3) -0.2839(3) 0.6003(2) 0.0511(12) Uani 1 1 d .
H1 H 0.0859 -0.3270 0.6300 0.061 Uiso 1 1 calc R
C2 C 0.1571(3) -0.2255(4) 0.6253(2) 0.0551(13) Uani 1 1 d .
H2 H 0.1722 -0.2293 0.6710 0.066 Uiso 1 1 calc R
C3 C 0.1868(3) -0.1611(3) 0.5823(2) 0.0445(11) Uani 1 1 d .
C4 C 0.1648(4) -0.1626(4) 0.5148(3) 0.0725(18) Uani 1 1 d .
H4 H 0.1853 -0.1227 0.4833 0.087 Uiso 1 1 calc R
C5 C 0.1127(4) -0.2226(4) 0.4938(3) 0.0712(18) Uani 1 1 d .
H5 H 0.0987 -0.2221 0.4478 0.085 Uiso 1 1 calc R
C6 C 0.2388(3) -0.0924(3) 0.6138(3) 0.0475(11) Uani 1 1 d .
C7 C 0.3099(3) 0.0460(3) 0.5955(3) 0.0626(15) Uani 1 1 d .
H7A H 0.3520 0.0463 0.5649 0.075 Uiso 1 1 calc R
H7B H 0.3275 0.0315 0.6413 0.075 Uiso 1 1 calc R
C8 C 0.2772(3) 0.1394(3) 0.5969(3) 0.0450(11) Uani 1 1 d .
C9 C 0.2032(3) 0.1567(3) 0.5924(3) 0.0527(13) Uani 1 1 d .
H9 H 0.1703 0.1091 0.5896 0.063 Uiso 1 1 calc R
C10 C 0.1772(3) 0.2442(3) 0.5921(3) 0.0531(13) Uani 1 1 d .
H10 H 0.1270 0.2544 0.5885 0.064 Uiso 1 1 calc R
C11 C 0.2244(3) 0.3169(3) 0.5970(3) 0.0462(11) Uani 1 1 d .
C12 C 0.2987(3) 0.2983(4) 0.6031(3) 0.0536(13) Uani 1 1 d .
H12 H 0.3317 0.3455 0.6083 0.064 Uiso 1 1 calc R
C13 C 0.3243(3) 0.2117(4) 0.6016(3) 0.0552(13) Uani 1 1 d .
H13 H 0.3745 0.2014 0.6039 0.066 Uiso 1 1 calc R
C14 C 0.1922(3) 0.4103(3) 0.6003(3) 0.0535(13) Uani 1 1 d .
H14A H 0.1476 0.4114 0.5731 0.064 Uiso 1 1 calc R
H14B H 0.1790 0.4233 0.6476 0.064 Uiso 1 1 calc R
C15 C 0.2655(3) 0.5479(3) 0.6161(2) 0.0470(11) Uani 1 1 d .
C16 C 0.3132(3) 0.6195(3) 0.5845(2) 0.0439(11) Uani 1 1 d .
C17 C 0.3373(4) 0.6215(4) 0.5177(3) 0.078(2) Uani 1 1 d .
H17 H 0.3228 0.5771 0.4869 0.093 Uiso 1 1 calc R
C18 C 0.3833(4) 0.6898(4) 0.4964(3) 0.0723(19) Uani 1 1 d .
H18 H 0.3992 0.6895 0.4509 0.087 Uiso 1 1 calc R
C19 C 0.3362(3) 0.6885(4) 0.6268(2) 0.0532(13) Uani 1 1 d .
H19 H 0.3209 0.6904 0.6725 0.064 Uiso 1 1 calc R
C20 C 0.3814(3) 0.7544(3) 0.6017(2) 0.0516(12) Uani 1 1 d .
H20 H 0.3955 0.8005 0.6313 0.062 Uiso 1 1 calc R
C21 C -0.0132(3) -0.3485(3) 0.3719(3) 0.0419(11) Uani 1 1 d .
C22 C -0.0089(2) -0.3888(3) 0.3006(2) 0.0353(10) Uani 1 1 d .
C23 C -0.0168(2) -0.3338(3) 0.2434(2) 0.0358(10) Uani 1 1 d .
H23 H -0.0245 -0.2724 0.2492 0.043 Uiso 1 1 calc R
C24 C -0.0134(2) -0.3703(3) 0.1772(2) 0.0371(9) Uani 1 1 d .
H24 H -0.0199 -0.3335 0.1390 0.044 Uiso 1 1 calc R
C25 C 0.0039(3) -0.4796(4) 0.2921(3) 0.0480(13) Uani 1 1 d .
H25 H 0.0087 -0.5165 0.3305 0.058 Uiso 1 1 calc R
C26 C 0.0096(3) -0.5157(3) 0.2270(2) 0.0457(12) Uani 1 1 d .
H26 H 0.0202 -0.5766 0.2217 0.055 Uiso 1 1 calc R
C27 C -0.0003(2) -0.4613(3) 0.1686(2) 0.0333(9) Uani 1 1 d .
C28 C 0.0005(2) -0.5012(3) 0.0974(2) 0.0380(10) Uani 1 1 d .
C29 C 0.3447(3) 1.2392(4) 0.4184(3) 0.0557(13) Uani 1 1 d .
H29 H 0.3454 1.2814 0.4537 0.067 Uiso 1 1 calc R
C30 C 0.2917(3) 1.1726(4) 0.4199(3) 0.0602(14) Uani 1 1 d .
H30 H 0.2575 1.1704 0.4553 0.072 Uiso 1 1 calc R
C31 C 0.2907(3) 1.1093(3) 0.3676(2) 0.0486(11) Uani 1 1 d .
C32 C 0.3411(3) 1.1168(3) 0.3157(3) 0.0579(14) Uani 1 1 d .
H32 H 0.3412 1.0759 0.2794 0.069 Uiso 1 1 calc R
C33 C 0.3917(3) 1.1857(3) 0.3178(3) 0.0568(13) Uani 1 1 d .
H33 H 0.4254 1.1907 0.2820 0.068 Uiso 1 1 calc R
C34 C 0.2372(3) 1.0319(4) 0.3725(3) 0.0592(13) Uani 1 1 d .
C35 C 0.1689(3) 0.9170(4) 0.3101(3) 0.0746(19) Uani 1 1 d .
H35A H 0.1389 0.9226 0.2691 0.089 Uiso 1 1 calc R
H35B H 0.1365 0.9185 0.3496 0.089 Uiso 1 1 calc R
C36 C 0.2066(3) 0.8279(4) 0.3084(3) 0.0568(14) Uani 1 1 d .
C37 C 0.2808(4) 0.8156(5) 0.3157(4) 0.086(2) Uani 1 1 d .
H37 H 0.3110 0.8652 0.3224 0.103 Uiso 1 1 calc R
C38 C 0.3114(3) 0.7303(5) 0.3133(4) 0.080(2) Uani 1 1 d .
H38 H 0.3618 0.7242 0.3191 0.096 Uiso 1 1 calc R
C39 C 0.2697(3) 0.6541(4) 0.3025(3) 0.0616(16) Uani 1 1 d .
C40 C 0.1954(4) 0.6673(5) 0.2950(4) 0.084(2) Uani 1 1 d .
H40 H 0.1653 0.6179 0.2870 0.101 Uiso 1 1 calc R
C41 C 0.1644(3) 0.7514(5) 0.2990(4) 0.0777(19) Uani 1 1 d .
H41 H 0.1138 0.7572 0.2953 0.093 Uiso 1 1 calc R
C42 C 0.3070(3) 0.5643(4) 0.2966(3) 0.0720(18) Uani 1 1 d .
H42A H 0.3305 0.5602 0.2519 0.086 Uiso 1 1 calc R
H42B H 0.3450 0.5604 0.3315 0.086 Uiso 1 1 calc R
C43 C 0.2330(3) 0.4613(4) 0.3656(3) 0.0605(14) Uani 1 1 d .
C44 C 0.1761(3) 0.3879(3) 0.3671(2) 0.0494(12) Uani 1 1 d .
C45 C 0.1225(3) 0.3919(3) 0.4170(2) 0.0553(13) Uani 1 1 d .
H45 H 0.1223 0.4387 0.4488 0.066 Uiso 1 1 calc R
C46 C 0.0693(3) 0.3266(3) 0.4196(2) 0.0500(12) Uani 1 1 d .
H46 H 0.0333 0.3302 0.4534 0.060 Uiso 1 1 calc R
C47 C 0.1739(3) 0.3175(4) 0.3209(3) 0.0579(14) Uani 1 1 d .
H47 H 0.2084 0.3134 0.2857 0.070 Uiso 1 1 calc R
C48 C 0.1202(3) 0.2537(3) 0.3276(3) 0.0539(13) Uani 1 1 d .
H48 H 0.1204 0.2051 0.2974 0.065 Uiso 1 1 calc R
C49 C 0.4893(3) 1.3934(4) 0.2476(3) 0.0497(13) Uani 1 1 d .
C50 C 0.4933(2) 1.4596(3) 0.1900(2) 0.0408(11) Uani 1 1 d .
C51 C 0.4988(3) 1.5510(3) 0.2011(3) 0.0431(11) Uani 1 1 d .
H51 H 0.4976 1.5733 0.2459 0.052 Uiso 1 1 calc R
C52 C 0.5060(3) 1.6101(3) 0.1461(3) 0.0453(11) Uani 1 1 d .
H52 H 0.5108 1.6715 0.1540 0.054 Uiso 1 1 calc R
C53 C 0.4924(3) 1.4267(3) 0.1228(3) 0.0509(12) Uani 1 1 d .
H53 H 0.4878 1.3653 0.1147 0.061 Uiso 1 1 calc R
C54 C 0.4984(3) 1.4859(4) 0.0681(3) 0.0507(13) Uani 1 1 d .
H54 H 0.4972 1.4639 0.0232 0.061 Uiso 1 1 calc R
C55 C 0.5060(3) 1.5767(3) 0.0792(2) 0.0376(11) Uani 1 1 d .
C56 C 0.5151(3) 1.6400(3) 0.0190(3) 0.0432(12) Uani 1 1 d .
N1 N 0.0809(2) -0.2818(2) 0.53579(19) 0.0454(9) Uani 1 1 d .
N2 N 0.2597(2) -0.0246(3) 0.5733(2) 0.0515(11) Uani 1 1 d .
H2A H 0.2437 -0.0146 0.5323 0.062 Uiso 1 1 d R
N3 N 0.2413(2) 0.4815(3) 0.5754(2) 0.0503(11) Uani 1 1 d .
H3A H 0.2532 0.4805 0.5325 0.060 Uiso 1 1 d R
N4 N 0.4061(2) 0.7557(3) 0.53714(19) 0.0452(9) Uani 1 1 d .
N5 N 0.3942(2) 1.2454(2) 0.36899(19) 0.0445(9) Uani 1 1 d .
N6 N 0.2178(3) 0.9942(3) 0.3137(3) 0.0677(14) Uani 1 1 d .
H6A H 0.2329 1.0117 0.2739 0.081 Uiso 1 1 d R
N7 N 0.2570(3) 0.4879(3) 0.3048(2) 0.0637(13) Uani 1 1 d .
H7AA H 0.2453 0.4633 0.2662 0.076 Uiso 1 1 d R
N8 N 0.0679(2) 0.2577(2) 0.3751(2) 0.0439(8) Uani 1 1 d .
O1 O 0.2589(2) -0.1008(2) 0.67353(17) 0.0633(10) Uani 1 1 d .
O2 O 0.2505(3) 0.5522(3) 0.67761(17) 0.0729(12) Uani 1 1 d .
O3 O -0.0167(2) -0.4048(3) 0.42110(18) 0.0640(12) Uani 1 1 d .
O4 O -0.01206(19) -0.2660(2) 0.3794(2) 0.0527(8) Uani 1 1 d .
O5 O 0.0267(2) -0.5803(2) 0.09323(18) 0.0517(9) Uani 1 1 d .
O6 O -0.0223(3) -0.4585(3) 0.04872(18) 0.0766(14) Uani 1 1 d .
O7 O 0.2160(3) 1.0065(3) 0.4291(2) 0.0849(15) Uani 1 1 d .
O8 O 0.2530(3) 0.4953(4) 0.4205(2) 0.0958(18) Uani 1 1 d .
O9 O 0.4895(2) 1.4262(3) 0.3088(2) 0.0640(11) Uani 1 1 d .
O10 O 0.4885(2) 1.3119(3) 0.2361(2) 0.0673(11) Uani 1 1 d .
O11 O 0.5157(2) 1.7215(3) 0.02844(19) 0.0574(10) Uani 1 1 d .
O12 O 0.5227(2) 1.6004(3) -0.03918(18) 0.0599(10) Uani 1 1 d .

loop_
_atom_site_aniso_label
_atom_site_aniso_U_11
_atom_site_aniso_U_22
_atom_site_aniso_U_33
_atom_site_aniso_U_23
_atom_site_aniso_U_13
_atom_site_aniso_U_12
Zn1 0.0604(3) 0.0313(2) 0.0225(2) 0.0011(2) 0.0003(3) 0.0023(2)
Zn2 0.0634(3) 0.0320(2) 0.0222(2) -0.0002(2) -0.0004(3) -0.0032(2)
C1 0.065(3) 0.053(3) 0.036(3) 0.013(2) -0.004(2) -0.004(2)
C2 0.069(3) 0.064(3) 0.032(3) 0.009(2) -0.013(2) -0.009(3)
C3 0.059(3) 0.045(3) 0.030(2) 0.0001(19) -0.002(2) 0.001(2)
C4 0.110(5) 0.074(4) 0.034(3) 0.010(3) -0.009(3) -0.041(3)
C5 0.109(5) 0.073(4) 0.032(3) 0.008(2) -0.010(3) -0.041(3)
C6 0.059(3) 0.043(3) 0.040(3) -0.006(2) -0.006(2) 0.004(2)
C7 0.063(4) 0.051(3) 0.073(4) 0.001(3) -0.020(3) -0.008(3)
C8 0.051(3) 0.047(3) 0.037(3) -0.001(2) -0.008(2) -0.007(2)
C9 0.049(3) 0.049(3) 0.060(4) -0.003(2) 0.002(3) -0.014(2)
C10 0.044(3) 0.053(3) 0.062(3) -0.006(3) 0.009(2) -0.007(2)
C11 0.055(3) 0.049(3) 0.034(3) -0.001(2) 0.007(2) -0.006(2)
C12 0.053(3) 0.052(3) 0.056(3) 0.001(2) -0.007(3) -0.017(2)
C13 0.049(3) 0.060(3) 0.057(3) 0.007(3) -0.013(3) -0.011(2)
C14 0.059(3) 0.045(3) 0.056(3) -0.001(2) 0.018(3) -0.012(2)
C15 0.057(3) 0.048(3) 0.036(3) 0.006(2) 0.005(2) 0.000(2)
C16 0.055(3) 0.048(3) 0.029(2) -0.0004(19) 0.004(2) -0.009(2)
C17 0.127(5) 0.075(4) 0.031(3) -0.018(3) 0.015(3) -0.055(4)
C18 0.112(5) 0.077(4) 0.027(3) -0.008(2) 0.011(3) -0.051(4)
C19 0.070(3) 0.059(3) 0.031(2) -0.008(2) 0.013(2) -0.012(3)
C20 0.070(3) 0.051(3) 0.034(2) -0.011(2) 0.003(2) -0.012(2)
C21 0.048(3) 0.057(3) 0.021(2) -0.001(2) -0.004(2) 0.001(2)
C22 0.045(2) 0.040(2) 0.021(2) -0.0054(17) -0.0023(18) -0.0021(19)
C23 0.043(2) 0.035(2) 0.030(2) -0.0042(17) 0.0036(19) 0.0034(18)
C24 0.049(2) 0.036(2) 0.025(2) 0.0006(17) 0.0014(19) 0.002(2)
C25 0.076(4) 0.043(3) 0.025(2) 0.0040(19) -0.010(2) 0.008(2)
C26 0.076(3) 0.035(2) 0.026(2) 0.0003(19) -0.003(2) 0.006(2)
C27 0.038(2) 0.035(2) 0.026(2) -0.0059(16) -0.0009(17) 0.0023(17)
C28 0.052(3) 0.039(2) 0.024(2) -0.0024(17) -0.0019(18) 0.0033(19)
C29 0.071(4) 0.062(3) 0.034(3) -0.011(2) 0.007(2) -0.012(3)
C30 0.075(4) 0.072(4) 0.034(3) -0.002(2) 0.008(3) -0.016(3)
C31 0.060(3) 0.055(3) 0.031(3) 0.008(2) -0.010(2) -0.011(2)
C32 0.082(4) 0.049(3) 0.043(3) -0.008(2) 0.000(3) -0.018(3)
C33 0.076(4) 0.054(3) 0.041(3) -0.007(2) 0.015(3) -0.020(3)
C34 0.067(3) 0.066(3) 0.044(3) 0.017(3) -0.011(3) -0.020(3)
C35 0.075(4) 0.081(4) 0.068(4) 0.011(3) -0.027(3) -0.032(3)
C36 0.058(3) 0.071(4) 0.041(3) 0.000(2) -0.005(3) -0.030(3)
C37 0.066(4) 0.069(4) 0.123(6) 0.016(4) -0.024(4) -0.033(3)
C38 0.054(4) 0.095(5) 0.091(5) 0.007(4) -0.013(3) -0.030(3)
C39 0.061(4) 0.080(4) 0.044(3) -0.004(3) 0.010(3) -0.032(3)
C40 0.068(4) 0.082(5) 0.102(6) -0.021(4) 0.000(4) -0.036(4)
C41 0.055(4) 0.089(5) 0.089(5) -0.014(4) 0.006(3) -0.032(3)
C42 0.068(4) 0.089(5) 0.060(4) -0.006(3) 0.023(3) -0.025(3)
C43 0.066(3) 0.072(3) 0.044(3) -0.014(3) 0.006(3) -0.018(3)
C44 0.058(3) 0.058(3) 0.031(3) -0.006(2) 0.001(2) -0.008(2)
C45 0.080(4) 0.056(3) 0.030(3) -0.011(2) 0.006(2) -0.013(3)
C46 0.069(3) 0.049(3) 0.032(2) -0.002(2) 0.007(2) -0.002(2)
C47 0.059(3) 0.066(3) 0.049(3) -0.019(3) 0.012(3) -0.011(3)
C48 0.062(3) 0.054(3) 0.045(3) -0.017(2) 0.008(2) -0.005(2)
C49 0.058(3) 0.054(3) 0.037(3) 0.019(2) -0.002(2) -0.009(2)
C50 0.047(3) 0.045(3) 0.030(2) 0.0089(19) 0.001(2) -0.004(2)
C51 0.056(3) 0.051(3) 0.023(2) 0.0064(19) 0.0011(19) -0.001(2)
C52 0.063(3) 0.035(3) 0.037(3) 0.005(2) 0.001(2) -0.001(2)
C53 0.080(4) 0.034(2) 0.039(3) 0.0042(19) -0.001(2) -0.007(2)
C54 0.081(4) 0.045(3) 0.026(2) 0.002(2) 0.002(2) -0.003(2)
C55 0.047(3) 0.042(3) 0.024(2) 0.0062(19) -0.0018(18) 0.000(2)
C56 0.053(3) 0.044(3) 0.033(3) 0.012(2) -0.003(2) -0.002(2)
N1 0.062(3) 0.043(2) 0.032(2) 0.0002(16) -0.0001(18) -0.0041(18)
N2 0.057(3) 0.048(2) 0.049(3) 0.0002(19) -0.017(2) -0.005(2)
N3 0.064(3) 0.048(2) 0.039(2) -0.0022(18) 0.016(2) -0.014(2)
N4 0.062(3) 0.040(2) 0.033(2) -0.0005(16) 0.0004(18) -0.0097(18)
N5 0.062(2) 0.0414(19) 0.030(2) -0.0021(16) 0.0012(19) -0.0059(17)
N6 0.083(4) 0.072(3) 0.047(3) 0.011(2) -0.019(3) -0.034(3)
N7 0.077(3) 0.075(3) 0.039(3) -0.010(2) 0.010(2) -0.024(3)
N8 0.065(3) 0.0379(17) 0.0288(18) -0.0026(17) 0.002(2) -0.0007(16)
O1 0.089(3) 0.063(2) 0.038(2) -0.0018(16) -0.021(2) -0.008(2)
O2 0.106(3) 0.078(3) 0.035(2) -0.0026(17) 0.019(2) -0.030(2)
O3 0.112(3) 0.057(2) 0.023(2) -0.0009(16) 0.0019(18) 0.002(2)
O4 0.072(2) 0.0477(18) 0.0382(18) -0.0163(18) 0.0019(18) 0.0030(16)
O5 0.087(3) 0.0339(17) 0.034(2) -0.0116(14) -0.0049(18) 0.0072(17)
O6 0.130(4) 0.074(3) 0.0259(19) -0.0052(17) -0.014(2) 0.041(3)
O7 0.108(4) 0.101(3) 0.045(2) 0.020(2) -0.007(2) -0.057(3)
O8 0.115(4) 0.128(4) 0.045(2) -0.025(2) 0.005(2) -0.069(3)
O9 0.098(3) 0.055(2) 0.039(2) 0.0145(18) 0.005(2) -0.007(2)
O10 0.101(3) 0.051(2) 0.050(2) 0.021(2) -0.003(2) -0.010(2)
O11 0.085(3) 0.044(2) 0.043(2) 0.0086(15) -0.0044(17) -0.0045(17)
O12 0.100(3) 0.052(2) 0.028(2) 0.0109(17) 0.0055(18) 0.003(2)

loop_
_atom_type_symbol
_atom_type_description
_atom_type_scat_dispersion_real
_atom_type_scat_dispersion_imag
_atom_type_scat_source
C C 0.0033 0.0016 'International Tables Vol C Tables 4.2.6.8 and 6.1.1.4'
H H 0.0000 0.0000 'International Tables Vol C Tables 4.2.6.8 and 6.1.1.4'
N N 0.0061 0.0033 'International Tables Vol C Tables 4.2.6.8 and 6.1.1.4'
O O 0.0106 0.0060 'International Tables Vol C Tables 4.2.6.8 and 6.1.1.4'
Zn Zn 0.2839 1.4301 'International Tables Vol C Tables 4.2.6.8 and 6.1.1.4'

loop_
_geom_angle_atom_site_label_1
_geom_angle_atom_site_label_2
_geom_angle_atom_site_label_3
_geom_angle
_geom_angle_site_symmetry_1
_geom_angle_site_symmetry_3
O3 Zn1 O5 121.54(15) . 2_545
O3 Zn1 N1 116.15(17) . .
O5 Zn1 N1 99.10(16) 2_545 .
O3 Zn1 N4 120.10(17) . 4_455
O5 Zn1 N4 94.19(15) 2_545 4_455
N1 Zn1 N4 101.26(16) . 4_455
O12 Zn2 O9 101.51(19) 2_685 .
O12 Zn2 N8 113.02(16) 2_685 4_565
O9 Zn2 N8 113.90(17) . 4_565
O12 Zn2 N5 110.84(16) 2_685 .
O9 Zn2 N5 117.08(17) . .
N8 Zn2 N5 100.98(15) 4_565 .
N1 C1 C2 123.2(4) . .
N1 C1 H1 118.4 . .
C2 C1 H1 118.4 . .
C1 C2 C3 119.7(4) . .
C1 C2 H2 120.2 . .
C3 C2 H2 120.2 . .
C4 C3 C2 116.8(5) . .
C4 C3 C6 125.3(4) . .
C2 C3 C6 117.8(4) . .
C5 C4 C3 120.0(5) . .
C5 C4 H4 120.0 . .
C3 C4 H4 120.0 . .
N1 C5 C4 123.6(5) . .
N1 C5 H5 118.2 . .
C4 C5 H5 118.2 . .
O1 C6 N2 123.4(5) . .
O1 C6 C3 120.0(5) . .
N2 C6 C3 116.6(4) . .
N2 C7 C8 114.8(4) . .
N2 C7 H7A 108.6 . .
C8 C7 H7A 108.6 . .
N2 C7 H7B 108.6 . .
C8 C7 H7B 108.6 . .
H7A C7 H7B 107.6 . .
C13 C8 C9 118.0(5) . .
C13 C8 C7 118.2(5) . .
C9 C8 C7 123.8(4) . .
C8 C9 C10 120.8(5) . .
C8 C9 H9 119.6 . .
C10 C9 H9 119.6 . .
C9 C10 C11 121.3(5) . .
C9 C10 H10 119.4 . .
C11 C10 H10 119.4 . .
C10 C11 C12 117.2(5) . .
C10 C11 C14 118.6(5) . .
C12 C11 C14 124.0(5) . .
C13 C12 C11 121.2(5) . .
C13 C12 H12 119.4 . .
C11 C12 H12 119.4 . .
C12 C13 C8 121.5(5) . .
C12 C13 H13 119.3 . .
C8 C13 H13 119.3 . .
N3 C14 C11 114.4(4) . .
N3 C14 H14A 108.7 . .
C11 C14 H14A 108.7 . .
N3 C14 H14B 108.7 . .
C11 C14 H14B 108.7 . .
H14A C14 H14B 107.6 . .
O2 C15 N3 122.6(5) . .
O2 C15 C16 119.3(5) . .
N3 C15 C16 118.1(4) . .
C17 C16 C19 116.7(5) . .
C17 C16 C15 126.0(4) . .
C19 C16 C15 117.4(4) . .
C16 C17 C18 119.7(5) . .
C16 C17 H17 120.2 . .
C18 C17 H17 120.2 . .
N4 C18 C17 123.7(5) . .
N4 C18 H18 118.1 . .
C17 C18 H18 118.1 . .
C20 C19 C16 120.2(4) . .
C20 C19 H19 119.9 . .
C16 C19 H19 119.9 . .
N4 C20 C19 123.3(4) . .
N4 C20 H20 118.4 . .
C19 C20 H20 118.4 . .
O4 C21 O3 124.4(5) . .
O4 C21 C22 120.1(5) . .
O3 C21 C22 115.4(4) . .
C25 C22 C23 120.0(4) . .
C25 C22 C21 120.4(4) . .
C23 C22 C21 119.6(4) . .
C22 C23 C24 120.1(4) . .
C22 C23 H23 119.9 . .
C24 C23 H23 119.9 . .
C27 C24 C23 119.9(4) . .
C27 C24 H24 120.0 . .
C23 C24 H24 120.0 . .
C26 C25 C22 120.3(4) . .
C26 C25 H25 119.9 . .
C22 C25 H25 119.9 . .
C25 C26 C27 120.3(4) . .
C25 C26 H26 119.8 . .
C27 C26 H26 119.8 . .
C24 C27 C26 119.2(4) . .
C24 C27 C28 119.9(4) . .
C26 C27 C28 120.9(4) . .
O6 C28 O5 124.4(4) . .
O6 C28 C27 120.4(4) . .
O5 C28 C27 115.2(4) . .
N5 C29 C30 122.9(5) . .
N5 C29 H29 118.6 . .
C30 C29 H29 118.6 . .
C29 C30 C31 118.7(5) . .
C29 C30 H30 120.6 . .
C31 C30 H30 120.6 . .
C32 C31 C30 118.4(5) . .
C32 C31 C34 122.8(5) . .
C30 C31 C34 118.7(5) . .
C31 C32 C33 119.2(5) . .
C31 C32 H32 120.4 . .
C33 C32 H32 120.4 . .
N5 C33 C32 122.6(5) . .
N5 C33 H33 118.7 . .
C32 C33 H33 118.7 . .
O7 C34 N6 124.1(5) . .
O7 C34 C31 119.6(5) . .
N6 C34 C31 116.2(5) . .
N6 C35 C36 114.8(5) . .
N6 C35 H35A 108.6 . .
C36 C35 H35A 108.6 . .
N6 C35 H35B 108.6 . .
C36 C35 H35B 108.6 . .
H35A C35 H35B 107.5 . .
C37 C36 C41 116.9(6) . .
C37 C36 C35 124.7(5) . .
C41 C36 C35 118.4(5) . .
C36 C37 C38 121.0(6) . .
C36 C37 H37 119.5 . .
C38 C37 H37 119.5 . .
C39 C38 C37 122.2(6) . .
C39 C38 H38 118.9 . .
C37 C38 H38 118.9 . .
C40 C39 C38 116.2(6) . .
C40 C39 C42 124.3(5) . .
C38 C39 C42 119.4(6) . .
C41 C40 C39 121.9(6) . .
C41 C40 H40 119.1 . .
C39 C40 H40 119.1 . .
C40 C41 C36 121.7(6) . .
C40 C41 H41 119.2 . .
C36 C41 H41 119.2 . .
N7 C42 C39 113.5(5) . .
N7 C42 H42A 108.9 . .
C39 C42 H42A 108.9 . .
N7 C42 H42B 108.9 . .
C39 C42 H42B 108.9 . .
H42A C42 H42B 107.7 . .
O8 C43 N7 123.4(5) . .
O8 C43 C44 119.0(5) . .
N7 C43 C44 117.5(4) . .
C45 C44 C47 118.0(5) . .
C45 C44 C43 118.1(4) . .
C47 C44 C43 123.9(5) . .
C46 C45 C44 119.7(4) . .
C46 C45 H45 120.1 . .
C44 C45 H45 120.1 . .
N8 C46 C45 122.0(5) . .
N8 C46 H46 119.0 . .
C45 C46 H46 119.0 . .
C48 C47 C44 119.0(5) . .
C48 C47 H47 120.5 . .
C44 C47 H47 120.5 . .
N8 C48 C47 123.3(4) . .
N8 C48 H48 118.4 . .
C47 C48 H48 118.4 . .
O10 C49 O9 122.6(5) . .
O10 C49 C50 121.0(5) . .
O9 C49 C50 116.4(5) . .
C51 C50 C53 119.6(4) . .
C51 C50 C49 122.4(5) . .
C53 C50 C49 118.0(5) . .
C50 C51 C52 120.6(5) . .
C50 C51 H51 119.7 . .
C52 C51 H51 119.7 . .
C51 C52 C55 119.4(5) . .
C51 C52 H52 120.3 . .
C55 C52 H52 120.3 . .
C54 C53 C50 119.6(5) . .
C54 C53 H53 120.2 . .
C50 C53 H53 120.2 . .
C55 C54 C53 120.9(5) . .
C55 C54 H54 119.6 . .
C53 C54 H54 119.6 . .
C54 C55 C52 119.8(4) . .
C54 C55 C56 120.2(4) . .
C52 C55 C56 120.0(5) . .
O11 C56 O12 125.8(5) . .
O11 C56 C55 120.2(5) . .
O12 C56 C55 114.1(4) . .
C1 N1 C5 116.6(4) . .
C1 N1 Zn1 119.5(3) . .
C5 N1 Zn1 122.8(3) . .
C6 N2 C7 123.3(5) . .
C6 N2 H2A 125.5 . .
C7 N2 H2A 111.1 . .
C15 N3 C14 122.6(4) . .
C15 N3 H3A 120.0 . .
C14 N3 H3A 117.4 . .
C18 N4 C20 116.4(4) . .
C18 N4 Zn1 124.4(3) . 4
C20 N4 Zn1 118.8(3) . 4
C29 N5 C33 118.2(4) . .
C29 N5 Zn2 121.5(3) . .
C33 N5 Zn2 119.8(3) . .
C34 N6 C35 122.7(5) . .
C34 N6 H6A 124.2 . .
C35 N6 H6A 113.1 . .
C43 N7 C42 122.4(5) . .
C43 N7 H7AA 124.6 . .
C42 N7 H7AA 113.0 . .
C48 N8 C46 117.9(4) . .
C48 N8 Zn2 122.1(3) . 4_465
C46 N8 Zn2 119.8(3) . 4_465
C21 O3 Zn1 113.4(3) . .
C28 O5 Zn1 120.5(3) . 2_544
C49 O9 Zn2 110.9(4) . .
C56 O12 Zn2 120.1(3) . 2_684

loop_
_geom_bond_atom_site_label_1
_geom_bond_atom_site_label_2
_geom_bond_distance
_geom_bond_site_symmetry_2
Zn1 O3 1.913(4) .
Zn1 O5 1.930(3) 2_545
Zn1 N1 2.076(4) .
Zn1 N4 2.080(4) 4_455
Zn2 O12 1.919(4) 2_685
Zn2 O9 1.935(4) .
Zn2 N8 2.051(4) 4_565
Zn2 N5 2.060(4) .
C1 N1 1.328(6) .
C1 C2 1.376(7) .
C1 H1 0.9300 .
C2 C3 1.382(7) .
C2 H2 0.9300 .
C3 C4 1.370(7) .
C3 C6 1.521(7) .
C4 C5 1.365(8) .
C4 H4 0.9300 .
C5 N1 1.332(6) .
C5 H5 0.9300 .
C6 O1 1.223(6) .
C6 N2 1.334(6) .
C7 N2 1.459(6) .
C7 C8 1.511(7) .
C7 H7A 0.9700 .
C7 H7B 0.9700 .
C8 C13 1.378(7) .
C8 C9 1.378(8) .
C9 C10 1.384(7) .
C9 H9 0.9300 .
C10 C11 1.386(7) .
C10 H10 0.9300 .
C11 C12 1.389(7) .
C11 C14 1.509(7) .
C12 C13 1.370(7) .
C12 H12 0.9300 .
C13 H13 0.9300 .
C14 N3 1.467(6) .
C14 H14A 0.9700 .
C14 H14B 0.9700 .
C15 O2 1.226(6) .
C15 N3 1.341(6) .
C15 C16 1.505(6) .
C16 C17 1.370(7) .
C16 C19 1.379(7) .
C17 C18 1.380(7) .
C17 H17 0.9300 .
C18 N4 1.326(6) .
C18 H18 0.9300 .
C19 C20 1.369(7) .
C19 H19 0.9300 .
C20 N4 1.333(6) .
C20 H20 0.9300 .
C21 O4 1.236(5) .
C21 O3 1.272(7) .
C21 C22 1.510(7) .
C22 C25 1.380(7) .
C22 C23 1.386(7) .
C23 C24 1.396(6) .
C23 H23 0.9300 .
C24 C27 1.383(6) .
C24 H24 0.9300 .
C25 C26 1.377(6) .
C25 H25 0.9300 .
C26 C27 1.405(6) .
C26 H26 0.9300 .
C27 C28 1.506(6) .
C28 O6 1.211(6) .
C28 O5 1.272(6) .
C29 N5 1.320(6) .
C29 C30 1.383(7) .
C29 H29 0.9300 .
C30 C31 1.384(7) .
C30 H30 0.9300 .
C31 C32 1.368(7) .
C31 C34 1.512(7) .
C32 C33 1.379(7) .
C32 H32 0.9300 .
C33 N5 1.333(6) .
C33 H33 0.9300 .
C34 O7 1.225(6) .
C34 N6 1.320(7) .
C35 N6 1.454(7) .
C35 C36 1.494(8) .
C35 H35A 0.9700 .
C35 H35B 0.9700 .
C36 C37 1.373(9) .
C36 C41 1.385(8) .
C37 C38 1.387(9) .
C37 H37 0.9300 .
C38 C39 1.379(8) .
C38 H38 0.9300 .
C39 C40 1.378(9) .
C39 C42 1.503(9) .
C40 C41 1.375(10) .
C40 H40 0.9300 .
C41 H41 0.9300 .
C42 N7 1.465(7) .
C42 H42A 0.9700 .
C42 H42B 0.9700 .
C43 O8 1.233(6) .
C43 N7 1.320(7) .
C43 C44 1.506(7) .
C44 C45 1.378(7) .
C44 C47 1.378(7) .
C45 C46 1.373(7) .
C45 H45 0.9300 .
C46 N8 1.341(6) .
C46 H46 0.9300 .
C47 C48 1.370(7) .
C47 H47 0.9300 .
C48 N8 1.328(6) .
C48 H48 0.9300 .
C49 O10 1.233(7) .
C49 O9 1.285(7) .
C49 C50 1.490(6) .
C50 C51 1.380(7) .
C50 C53 1.393(7) .
C51 C52 1.389(7) .
C51 H51 0.9300 .
C52 C55 1.392(7) .
C52 H52 0.9300 .
C53 C54 1.383(7) .
C53 H53 0.9300 .
C54 C55 1.375(7) .
C54 H54 0.9300 .
C55 C56 1.508(7) .
C56 O11 1.225(6) .
C56 O12 1.281(7) .
N2 H2A 0.8600 .
N3 H3A 0.8600 .
N4 Zn1 2.080(4) 4
N6 H6A 0.8600 .
N7 H7AA 0.8601 .
N8 Zn2 2.051(4) 4_465
O5 Zn1 1.930(3) 2_544
O12 Zn2 1.919(4) 2_684

loop_
_geom_hbond_atom_site_label_D
_geom_hbond_atom_site_label_H
_geom_hbond_atom_site_label_A
_geom_hbond_distance_DH
_geom_hbond_distance_HA
_geom_hbond_distance_DA
_geom_hbond_angle_DHA
_geom_hbond_site_symmetry_A
_geom_hbond_publ_flag
N2 H2A O7 0.86 2.09 2.947(6) 174 1_545 yes
N3 H3A O8 0.86 2.19 3.021(6) 164 . yes

loop_
_geom_torsion_atom_site_label_1
_geom_torsion_atom_site_label_2
_geom_torsion_atom_site_label_3
_geom_torsion_atom_site_label_4
_geom_torsion
_geom_torsion_site_symmetry_1
_geom_torsion_site_symmetry_4
N1 C1 C2 C3 -0.4(8) . .
C1 C2 C3 C4 -3.3(8) . .
C1 C2 C3 C6 174.4(5) . .
C2 C3 C4 C5 3.5(9) . .
C6 C3 C4 C5 -173.9(6) . .
C3 C4 C5 N1 -0.1(11) . .
C4 C3 C6 O1 -175.0(6) . .
C2 C3 C6 O1 7.6(7) . .
C4 C3 C6 N2 5.4(8) . .
C2 C3 C6 N2 -172.0(5) . .
N2 C7 C8 C13 -165.3(5) . .
N2 C7 C8 C9 13.5(8) . .
C13 C8 C9 C10 0.7(8) . .
C7 C8 C9 C10 -178.2(5) . .
C8 C9 C10 C11 -0.8(9) . .
C9 C10 C11 C12 -0.8(8) . .
C9 C10 C11 C14 -176.7(5) . .
C10 C11 C12 C13 2.4(8) . .
C14 C11 C12 C13 178.1(5) . .
C11 C12 C13 C8 -2.6(9) . .
C9 C8 C13 C12 1.0(8) . .
C7 C8 C13 C12 179.9(5) . .
C10 C11 C14 N3 -154.4(5) . .
C12 C11 C14 N3 30.0(7) . .
O2 C15 C16 C17 176.8(6) . .
N3 C15 C16 C17 -3.0(8) . .
O2 C15 C16 C19 -1.7(8) . .
N3 C15 C16 C19 178.5(5) . .
C19 C16 C17 C18 1.1(10) . .
C15 C16 C17 C18 -177.5(6) . .
C16 C17 C18 N4 -0.4(12) . .
C17 C16 C19 C20 -0.5(9) . .
C15 C16 C19 C20 178.1(5) . .
C16 C19 C20 N4 -0.7(9) . .
O4 C21 C22 C25 167.6(5) . .
O3 C21 C22 C25 -11.3(7) . .
O4 C21 C22 C23 -11.5(7) . .
O3 C21 C22 C23 169.6(4) . .
C25 C22 C23 C24 1.2(7) . .
C21 C22 C23 C24 -179.6(4) . .
C22 C23 C24 C27 -1.5(7) . .
C23 C22 C25 C26 0.8(7) . .
C21 C22 C25 C26 -178.4(4) . .
C22 C25 C26 C27 -2.5(7) . .
C23 C24 C27 C26 -0.2(7) . .
C23 C24 C27 C28 177.7(4) . .
C25 C26 C27 C24 2.2(7) . .
C25 C26 C27 C28 -175.7(4) . .
C24 C27 C28 O6 -12.8(7) . .
C26 C27 C28 O6 165.1(5) . .
C24 C27 C28 O5 166.9(4) . .
C26 C27 C28 O5 -15.2(6) . .
N5 C29 C30 C31 0.3(9) . .
C29 C30 C31 C32 -1.6(8) . .
C29 C30 C31 C34 174.7(5) . .
C30 C31 C32 C33 1.1(8) . .
C34 C31 C32 C33 -175.0(5) . .
C31 C32 C33 N5 0.7(9) . .
C32 C31 C34 O7 149.7(6) . .
C30 C31 C34 O7 -26.5(8) . .
C32 C31 C34 N6 -28.8(8) . .
C30 C31 C34 N6 155.1(5) . .
N6 C35 C36 C37 5.7(9) . .
N6 C35 C36 C41 -174.6(5) . .
C41 C36 C37 C38 0.4(11) . .
C35 C36 C37 C38 -179.8(7) . .
C36 C37 C38 C39 1.0(12) . .
C37 C38 C39 C40 -0.7(11) . .
C37 C38 C39 C42 176.7(6) . .
C38 C39 C40 C41 -0.9(11) . .
C42 C39 C40 C41 -178.2(7) . .
C39 C40 C41 C36 2.3(12) . .
C37 C36 C41 C40 -2.0(10) . .
C35 C36 C41 C40 178.2(7) . .
C40 C39 C42 N7 -19.1(9) . .
C38 C39 C42 N7 163.8(6) . .
O8 C43 C44 C45 33.5(8) . .
N7 C43 C44 C45 -144.0(6) . .
O8 C43 C44 C47 -147.2(6) . .
N7 C43 C44 C47 35.2(8) . .
C47 C44 C45 C46 0.3(8) . .
C43 C44 C45 C46 179.6(5) . .
C44 C45 C46 N8 0.4(8) . .
C45 C44 C47 C48 -1.7(8) . .
C43 C44 C47 C48 179.1(5) . .
C44 C47 C48 N8 2.6(9) . .
O10 C49 C50 C51 -176.0(5) . .
O9 C49 C50 C51 1.5(7) . .
O10 C49 C50 C53 3.2(8) . .
O9 C49 C50 C53 -179.4(5) . .
C53 C50 C51 C52 -2.3(7) . .
C49 C50 C51 C52 176.8(5) . .
C50 C51 C52 C55 1.5(7) . .
C51 C50 C53 C54 1.2(8) . .
C49 C50 C53 C54 -177.9(5) . .
C50 C53 C54 C55 0.7(8) . .
C53 C54 C55 C52 -1.5(8) . .
C53 C54 C55 C56 177.9(5) . .
C51 C52 C55 C54 0.4(7) . .
C51 C52 C55 C56 -179.0(4) . .
C54 C55 C56 O11 173.8(5) . .
C52 C55 C56 O11 -6.8(7) . .
C54 C55 C56 O12 -7.0(7) . .
C52 C55 C56 O12 172.4(5) . .
C2 C1 N1 C5 3.7(8) . .
C2 C1 N1 Zn1 -164.6(4) . .
C4 C5 N1 C1 -3.5(9) . .
C4 C5 N1 Zn1 164.4(5) . .
O3 Zn1 N1 C1 -144.0(4) . .
O5 Zn1 N1 C1 -12.0(4) 2_545 .
N4 Zn1 N1 C1 84.2(4) 4_455 .
O3 Zn1 N1 C5 48.4(5) . .
O5 Zn1 N1 C5 -179.6(4) 2_545 .
N4 Zn1 N1 C5 -83.4(4) 4_455 .
O1 C6 N2 C7 1.2(8) . .
C3 C6 N2 C7 -179.2(5) . .
C8 C7 N2 C6 -116.7(6) . .
O2 C15 N3 C14 2.6(8) . .
C16 C15 N3 C14 -177.6(4) . .
C11 C14 N3 C15 -117.4(5) . .
C17 C18 N4 C20 -0.8(10) . .
C17 C18 N4 Zn1 171.9(6) . 4
C19 C20 N4 C18 1.4(8) . .
C19 C20 N4 Zn1 -171.8(4) . 4
C30 C29 N5 C33 1.5(8) . .
C30 C29 N5 Zn2 -169.5(4) . .
C32 C33 N5 C29 -2.0(8) . .
C32 C33 N5 Zn2 169.1(4) . .
O12 Zn2 N5 C29 -2.3(4) 2_685 .
O9 Zn2 N5 C29 -118.0(4) . .
N8 Zn2 N5 C29 117.8(4) 4_565 .
O12 Zn2 N5 C33 -173.0(4) 2_685 .
O9 Zn2 N5 C33 71.2(4) . .
N8 Zn2 N5 C33 -53.0(4) 4_565 .
O7 C34 N6 C35 -0.7(10) . .
C31 C34 N6 C35 177.6(5) . .
C36 C35 N6 C34 -93.3(7) . .
O8 C43 N7 C42 -3.3(10) . .
C44 C43 N7 C42 174.1(5) . .
C39 C42 N7 C43 -77.8(8) . .
C47 C48 N8 C46 -1.9(8) . .
C47 C48 N8 Zn2 173.2(4) . 4_465
C45 C46 N8 C48 0.3(7) . .
C45 C46 N8 Zn2 -174.9(4) . 4_465
O4 C21 O3 Zn1 -3.3(7) . .
C22 C21 O3 Zn1 175.6(3) . .
O5 Zn1 O3 C21 175.2(3) 2_545 .
N1 Zn1 O3 C21 -64.2(4) . .
N4 Zn1 O3 C21 58.2(4) 4_455 .
O6 C28 O5 Zn1 -12.5(7) . 2_544
C27 C28 O5 Zn1 167.9(3) . 2_544
O10 C49 O9 Zn2 -3.7(7) . .
C50 C49 O9 Zn2 178.9(3) . .
O12 Zn2 O9 C49 -176.4(4) 2_685 .
N8 Zn2 O9 C49 61.8(4) 4_565 .
N5 Zn2 O9 C49 -55.6(4) . .
O11 C56 O12 Zn2 -11.8(7) . 2_684
C55 C56 O12 Zn2 169.1(3) . 2_684
